data_4086959
loop_
_publ_author_name
'Reed, Blake R.'
'Yousif, Maryam'
'Lord, Richard L.'
'McKinnon, Meaghan'
'Rochford, Jonathan'
'Groysman, Stanislav'

_publ_section_title
;
 Coordination Chemistry and Reactivity of Bis(aldimino)pyridine Nickel
 Complexes in Four Different Oxidation States
;
_journal_issue 3
_journal_name_full Organometallics
_journal_page_first 582
_journal_paper_doi 10.1021/acs.organomet.6b00793
_journal_volume 36
_journal_year 2017
_chemical_formula_sum 'C82 H97 Br3 N11 Ni3 O2'
_chemical_formula_weight 1684.57
_chemical_name_systematic
; 
 ? 
;
_space_group_IT_number 2
_symmetry_cell_setting triclinic
_symmetry_space_group_name_Hall '-P 1'
_symmetry_space_group_name_H-M 'P -1'
_atom_sites_solution_hydrogens geom
_atom_sites_solution_primary direct
_atom_sites_solution_secondary difmap
_audit_creation_method SHELXL-97
_cell_angle_alpha 109.771(2)
_cell_angle_beta 107.782(2)
_cell_angle_gamma 96.691(2)
_cell_formula_units_Z 2
_cell_length_a 15.8492(6)
_cell_length_b 16.5968(7)
_cell_length_c 18.1661(7)
_cell_measurement_reflns_used 15743
_cell_measurement_temperature 100(2)
_cell_measurement_theta_max 25.81
_cell_measurement_theta_min 1.45
_cell_volume 4151.2(3)
_computing_structure_refinement 'SHELXL-97 (Sheldrick, 1997)'
_computing_structure_solution 'SHELXS-97 (Sheldrick, 1990)'
_diffrn_ambient_temperature 100(2)
_diffrn_measured_fraction_theta_full 0.984
_diffrn_measured_fraction_theta_max 0.984
_diffrn_measurement_device_type 'Bruker Apex2'
_diffrn_radiation_monochromator graphite
_diffrn_radiation_source 'fine-focus sealed tube'
_diffrn_radiation_type MoK\a
_diffrn_radiation_wavelength 0.71073
_diffrn_reflns_av_R_equivalents 0.0426
_diffrn_reflns_av_sigmaI/netI 0.0460
_diffrn_reflns_limit_h_max 15
_diffrn_reflns_limit_h_min -19
_diffrn_reflns_limit_k_max 20
_diffrn_reflns_limit_k_min -20
_diffrn_reflns_limit_l_max 22
_diffrn_reflns_limit_l_min -22
_diffrn_reflns_number 95866
_diffrn_reflns_theta_full 25.81
_diffrn_reflns_theta_max 25.81
_diffrn_reflns_theta_min 1.45
_exptl_absorpt_coefficient_mu 2.168
_exptl_absorpt_correction_T_max 0.8993
_exptl_absorpt_correction_T_min 0.6710
_exptl_absorpt_correction_type empirical
_exptl_absorpt_process_details SADABS
_exptl_crystal_colour black
_exptl_crystal_density_diffrn 1.348
_exptl_crystal_density_method 'not measured'
_exptl_crystal_description plates
_exptl_crystal_F_000 1742
_exptl_crystal_size_max 0.20
_exptl_crystal_size_mid 0.15
_exptl_crystal_size_min 0.05
_refine_diff_density_max 1.650
_refine_diff_density_min -0.631
_refine_diff_density_rms 0.101
_refine_ls_extinction_method none
_refine_ls_goodness_of_fit_ref 1.037
_refine_ls_hydrogen_treatment constr
_refine_ls_matrix_type full
_refine_ls_number_parameters 925
_refine_ls_number_reflns 15743
_refine_ls_number_restraints 0
_refine_ls_restrained_S_all 1.037
_refine_ls_R_factor_all 0.0693
_refine_ls_R_factor_gt 0.0437
_refine_ls_shift/su_max 0.015
_refine_ls_shift/su_mean 0.000
_refine_ls_structure_factor_coef Fsqd
_refine_ls_weighting_details 'calc w=1/[\s^2^(Fo^2^)+(0.0696P)^2^+5.1965P] where P=(Fo^2^+2Fc^2^)/3'
_refine_ls_weighting_scheme calc
_refine_ls_wR_factor_gt 0.1165
_refine_ls_wR_factor_ref 0.1283
_reflns_number_gt 11723
_reflns_number_total 15743
_reflns_threshold_expression >2sigma(I)
_cod_data_source_file om6b00793_si_001.cif
_cod_data_source_block sg689_0m_compound_2bBr
_cod_depositor_comments 'Adding full bibliography for 4086958--4086964.cif.'
_cod_original_sg_symbol_H-M P-1
_cod_database_code 4086959

loop_
_symmetry_equiv_pos_as_xyz
'x, y, z'
'-x, -y, -z'

loop_
_atom_site_label
_atom_site_type_symbol
_atom_site_fract_x
_atom_site_fract_y
_atom_site_fract_z
_atom_site_U_iso_or_equiv
_atom_site_adp_type
_atom_site_occupancy
_atom_site_symmetry_multiplicity
_atom_site_calc_flag
_atom_site_refinement_flags
_atom_site_disorder_assembly
_atom_site_disorder_group
Br1 Br 0.22287(3) 0.69455(3) 0.94922(2) 0.03106(12) Uani 1 1 d . . .
Br2 Br 0.43396(3) 0.16614(3) 0.21748(2) 0.02982(11) Uani 1 1 d . . .
Br3 Br 0.26666(3) 0.57235(3) 0.32871(2) 0.02546(11) Uani 1 1 d . . .
Ni1 Ni 0.28768(3) 0.81674(3) 0.93114(3) 0.02223(12) Uani 1 1 d . . .
Ni2 Ni 0.41442(3) 0.26155(3) 0.33413(3) 0.02084(12) Uani 1 1 d . . .
Ni3 Ni 0.14688(3) 0.59592(3) 0.23408(3) 0.02084(12) Uani 1 1 d . . .
N4 N 0.3093(2) 0.2980(2) 0.27717(19) 0.0235(7) Uani 1 1 d . . .
C83 C 0.7456(8) 0.6582(8) 0.1510(7) 0.061(3) Uiso 0.50 1 d P . .
N1 N 0.3278(2) 0.7567(2) 0.8386(2) 0.0243(7) Uani 1 1 d . . .
N2 N 0.3354(3) 0.9139(2) 0.9152(2) 0.0328(8) Uani 1 1 d . . .
N3 N 0.2689(2) 0.9117(2) 1.0205(2) 0.0264(8) Uani 1 1 d . . .
N6 N 0.5072(2) 0.2443(2) 0.42264(19) 0.0220(7) Uani 1 1 d . . .
N5 N 0.4117(2) 0.3517(2) 0.42540(19) 0.0218(7) Uani 1 1 d . . .
C57 C 0.2914(3) 0.3658(2) 0.3257(2) 0.0227(8) Uani 1 1 d . . .
H57 H 0.2465 0.3938 0.3046 0.027 Uiso 1 1 calc R . .
N8 N 0.0558(2) 0.5899(2) 0.13975(19) 0.0223(7) Uani 1 1 d . . .
N7 N 0.0447(2) 0.5288(2) 0.24345(19) 0.0233(7) Uani 1 1 d . . .
N9 N 0.2157(2) 0.6781(2) 0.20571(19) 0.0233(7) Uani 1 1 d . . .
O1 O 0.0550(2) 0.1396(2) 0.3321(2) 0.0447(8) Uani 1 1 d . . .
O2 O 0.6619(8) 0.5825(8) 0.0799(7) 0.110(4) Uiso 0.50 1 d P . .
C82 C 0.7162(7) 0.7205(7) 0.1806(7) 0.050(3) Uiso 0.50 1 d P . .
C79 C 0.5881(10) 0.6159(9) 0.0859(9) 0.077(4) Uiso 0.50 1 d P . .
C47 C 0.2166(4) 0.1743(4) 0.4116(4) 0.077(2) Uani 1 1 d . . .
H47A H 0.2264 0.2150 0.3848 0.115 Uiso 1 1 calc R . .
H47B H 0.2691 0.1481 0.4224 0.115 Uiso 1 1 calc R . .
H47C H 0.2101 0.2067 0.4650 0.115 Uiso 1 1 calc R . .
C17 C 0.3200(3) 0.6638(2) 0.7993(2) 0.0236(9) Uani 1 1 d . . .
C18 C 0.3928(3) 0.6295(3) 0.8285(3) 0.0299(10) Uani 1 1 d . . .
C20 C 0.3828(3) 0.5390(3) 0.7910(3) 0.0344(10) Uani 1 1 d . . .
H20 H 0.4323 0.5145 0.8100 0.041 Uiso 1 1 calc R . .
C21 C 0.3024(3) 0.4833(3) 0.7264(3) 0.0346(10) Uani 1 1 d . . .
C22 C 0.2945(4) 0.3855(3) 0.6849(3) 0.0502(13) Uani 1 1 d . . .
H22A H 0.2306 0.3531 0.6644 0.075 Uiso 1 1 calc R . .
H22B H 0.3326 0.3659 0.7258 0.075 Uiso 1 1 calc R . .
H22C H 0.3150 0.3743 0.6374 0.075 Uiso 1 1 calc R . .
C23 C 0.2309(3) 0.5200(3) 0.7013(3) 0.0324(10) Uani 1 1 d . . .
H23 H 0.1749 0.4822 0.6587 0.039 Uiso 1 1 calc R . .
C24 C 0.2373(3) 0.6097(3) 0.7355(2) 0.0256(9) Uani 1 1 d . . .
C25 C 0.1590(3) 0.6485(3) 0.7080(3) 0.0340(10) Uani 1 1 d . . .
H25A H 0.1060 0.6011 0.6653 0.051 Uiso 1 1 calc R . .
H25B H 0.1761 0.6897 0.6841 0.051 Uiso 1 1 calc R . .
H25C H 0.1436 0.6800 0.7565 0.051 Uiso 1 1 calc R . .
C19 C 0.4790(3) 0.6885(3) 0.9006(3) 0.0415(12) Uani 1 1 d . . .
H19A H 0.5114 0.7271 0.8822 0.062 Uiso 1 1 calc R . .
H19B H 0.5182 0.6522 0.9192 0.062 Uiso 1 1 calc R . .
H19C H 0.4633 0.7246 0.9474 0.062 Uiso 1 1 calc R . .
C1 C 0.3637(3) 0.8086(3) 0.8115(2) 0.0258(9) Uani 1 1 d . . .
H1 H 0.3829 0.7872 0.7653 0.031 Uiso 1 1 calc R . .
C2 C 0.3729(3) 0.9015(3) 0.8557(3) 0.0287(9) Uani 1 1 d . . .
C6 C 0.3409(3) 0.9956(3) 0.9689(3) 0.0295(9) Uani 1 1 d . . .
C7 C 0.2981(3) 0.9903(3) 1.0260(2) 0.0274(9) Uani 1 1 d . . .
H7 H 0.2914 1.0414 1.0656 0.033 Uiso 1 1 calc R . .
C8 C 0.2217(3) 0.9028(2) 1.0738(2) 0.0256(9) Uani 1 1 d . . .
C15 C 0.1270(3) 0.8901(3) 1.0453(2) 0.0278(9) Uani 1 1 d . . .
C16 C 0.0755(3) 0.8863(3) 0.9586(3) 0.0367(11) Uani 1 1 d . . .
H16A H 0.0915 0.9445 0.9572 0.055 Uiso 1 1 calc R . .
H16B H 0.0096 0.8693 0.9454 0.055 Uiso 1 1 calc R . .
H16C H 0.0920 0.8427 0.9169 0.055 Uiso 1 1 calc R . .
C14 C 0.0823(3) 0.8797(3) 1.0978(3) 0.0292(9) Uani 1 1 d . . .
H14 H 0.0177 0.8701 1.0786 0.035 Uiso 1 1 calc R . .
C12 C 0.1291(3) 0.8829(3) 1.1768(3) 0.0289(9) Uani 1 1 d . . .
C11 C 0.2236(3) 0.8954(3) 1.2028(3) 0.0273(9) Uani 1 1 d . . .
H11 H 0.2567 0.8988 1.2575 0.033 Uiso 1 1 calc R . .
C10 C 0.2710(3) 0.9029(2) 1.1523(2) 0.0248(9) Uani 1 1 d . . .
C9 C 0.3715(3) 0.9088(3) 1.1789(3) 0.0301(9) Uani 1 1 d . . .
H9A H 0.4046 0.9695 1.1948 0.045 Uiso 1 1 calc R . .
H9B H 0.3843 0.8688 1.1321 0.045 Uiso 1 1 calc R . .
H9C H 0.3915 0.8921 1.2271 0.045 Uiso 1 1 calc R . .
C13 C 0.0789(3) 0.8673(3) 1.2314(3) 0.0374(11) Uani 1 1 d . . .
H13A H 0.0259 0.8930 1.2235 0.056 Uiso 1 1 calc R . .
H13B H 0.1200 0.8953 1.2906 0.056 Uiso 1 1 calc R . .
H13C H 0.0584 0.8037 1.2156 0.056 Uiso 1 1 calc R . .
C5 C 0.3848(3) 1.0694(3) 0.9632(3) 0.0352(10) Uani 1 1 d . . .
H5 H 0.3893 1.1271 1.0009 0.042 Uiso 1 1 calc R . .
C4 C 0.4221(3) 1.0576(3) 0.9010(3) 0.0404(11) Uani 1 1 d . . .
H4 H 0.4517 1.1075 0.8960 0.049 Uiso 1 1 calc R . .
C3 C 0.4162(3) 0.9736(3) 0.8470(3) 0.0347(10) Uani 1 1 d . . .
H3 H 0.4413 0.9652 0.8045 0.042 Uiso 1 1 calc R . .
C51 C 0.5265(3) 0.3034(2) 0.4987(2) 0.0232(8) Uani 1 1 d . . .
H51 H 0.5752 0.3065 0.5464 0.028 Uiso 1 1 calc R . .
C52 C 0.4676(3) 0.3634(2) 0.5039(2) 0.0230(8) Uani 1 1 d . . .
C56 C 0.3445(3) 0.3954(2) 0.4138(2) 0.0217(8) Uani 1 1 d . . .
C58 C 0.2686(3) 0.2692(3) 0.1867(2) 0.0252(9) Uani 1 1 d . . .
C65 C 0.2055(3) 0.1877(3) 0.1411(3) 0.0304(10) Uani 1 1 d . . .
C64 C 0.1745(3) 0.1570(3) 0.0533(3) 0.0423(12) Uani 1 1 d . . .
H64 H 0.1315 0.1015 0.0207 0.051 Uiso 1 1 calc R . .
C62 C 0.2036(3) 0.2037(4) 0.0124(3) 0.0430(12) Uani 1 1 d . . .
C61 C 0.2659(3) 0.2851(3) 0.0608(3) 0.0368(11) Uani 1 1 d . . .
H61 H 0.2862 0.3183 0.0332 0.044 Uiso 1 1 calc R . .
C84 C 0.2994(3) 0.3195(3) 0.1483(2) 0.0287(9) Uani 1 1 d . . .
C60 C 0.3709(3) 0.4052(3) 0.1984(3) 0.0347(10) Uani 1 1 d . . .
H60A H 0.3885 0.4271 0.1600 0.052 Uiso 1 1 calc R . .
H60B H 0.4247 0.3959 0.2358 0.052 Uiso 1 1 calc R . .
H60C H 0.3463 0.4487 0.2320 0.052 Uiso 1 1 calc R . .
C63 C 0.1708(4) 0.1669(5) -0.0828(3) 0.073(2) Uani 1 1 d . . .
H63A H 0.1351 0.1057 -0.1060 0.109 Uiso 1 1 calc R . .
H63B H 0.2236 0.1688 -0.1001 0.109 Uiso 1 1 calc R . .
H63C H 0.1324 0.2025 -0.1039 0.109 Uiso 1 1 calc R . .
C66 C 0.1758(3) 0.1343(3) 0.1845(3) 0.0382(11) Uani 1 1 d . . .
H66A H 0.2295 0.1232 0.2204 0.057 Uiso 1 1 calc R . .
H66B H 0.1342 0.0779 0.1425 0.057 Uiso 1 1 calc R . .
H66C H 0.1444 0.1667 0.2192 0.057 Uiso 1 1 calc R . .
C55 C 0.3358(3) 0.4573(3) 0.4828(3) 0.0266(9) Uani 1 1 d . . .
H55 H 0.2893 0.4884 0.4754 0.032 Uiso 1 1 calc R . .
C54 C 0.3957(3) 0.4736(3) 0.5629(3) 0.0295(10) Uani 1 1 d . . .
H54 H 0.3917 0.5175 0.6106 0.035 Uiso 1 1 calc R . .
C53 C 0.4618(3) 0.4257(3) 0.5735(2) 0.0287(9) Uani 1 1 d . . .
H53 H 0.5023 0.4360 0.6283 0.034 Uiso 1 1 calc R . .
C67 C 0.5656(3) 0.1853(2) 0.4100(2) 0.0220(8) Uani 1 1 d . . .
C68 C 0.5311(3) 0.0965(3) 0.3910(2) 0.0238(9) Uani 1 1 d . . .
C69 C 0.4360(3) 0.0642(3) 0.3865(3) 0.0293(9) Uani 1 1 d . . .
H69A H 0.3911 0.0664 0.3368 0.044 Uiso 1 1 calc R . .
H69B H 0.4278 0.1019 0.4373 0.044 Uiso 1 1 calc R . .
H69C H 0.4274 0.0032 0.3826 0.044 Uiso 1 1 calc R . .
C70 C 0.5865(3) 0.0387(3) 0.3745(3) 0.0293(9) Uani 1 1 d . . .
H70 H 0.5642 -0.0220 0.3620 0.035 Uiso 1 1 calc R . .
C71 C 0.6729(3) 0.0666(3) 0.3756(3) 0.0338(10) Uani 1 1 d . . .
C73 C 0.7040(3) 0.1555(3) 0.3939(3) 0.0314(10) Uani 1 1 d . . .
H73 H 0.7630 0.1756 0.3947 0.038 Uiso 1 1 calc R . .
C74 C 0.6521(3) 0.2161(3) 0.4112(2) 0.0239(9) Uani 1 1 d . . .
C75 C 0.6866(3) 0.3110(3) 0.4277(3) 0.0310(10) Uani 1 1 d . . .
H75A H 0.6383 0.3307 0.3949 0.047 Uiso 1 1 calc R . .
H75B H 0.7398 0.3170 0.4114 0.047 Uiso 1 1 calc R . .
H75C H 0.7044 0.3473 0.4878 0.047 Uiso 1 1 calc R . .
C72 C 0.7305(4) 0.0021(3) 0.3543(4) 0.0530(14) Uani 1 1 d . . .
H72A H 0.6979 -0.0425 0.2969 0.080 Uiso 1 1 calc R . .
H72B H 0.7420 -0.0268 0.3940 0.080 Uiso 1 1 calc R . .
H72C H 0.7888 0.0339 0.3581 0.080 Uiso 1 1 calc R . .
C27 C -0.0311(3) 0.5479(2) 0.1217(2) 0.0259(9) Uani 1 1 d . . .
C26 C -0.0330(3) 0.5078(3) 0.1799(2) 0.0256(9) Uani 1 1 d . . .
H26 H -0.0864 0.4690 0.1731 0.031 Uiso 1 1 calc R . .
C42 C 0.0536(2) 0.4850(3) 0.3002(2) 0.0228(8) Uani 1 1 d . . .
C49 C 0.0567(2) 0.3969(2) 0.2732(2) 0.0216(8) Uani 1 1 d . . .
C48 C 0.0718(3) 0.3585(3) 0.3315(2) 0.0263(9) Uani 1 1 d . . .
H48 H 0.0744 0.2983 0.3140 0.032 Uiso 1 1 calc R . .
C46 C 0.0833(3) 0.4055(3) 0.4149(3) 0.0282(9) Uani 1 1 d . . .
C45 C 0.0816(3) 0.4942(3) 0.4392(2) 0.0287(9) Uani 1 1 d . . .
H45 H 0.0903 0.5274 0.4962 0.034 Uiso 1 1 calc R . .
C43 C 0.0677(3) 0.5355(3) 0.3838(2) 0.0248(9) Uani 1 1 d . . .
C44 C 0.0700(3) 0.6325(3) 0.4120(3) 0.0362(10) Uani 1 1 d . . .
H44A H 0.0800 0.6572 0.4721 0.054 Uiso 1 1 calc R . .
H44B H 0.0116 0.6401 0.3799 0.054 Uiso 1 1 calc R . .
H44C H 0.1197 0.6631 0.4025 0.054 Uiso 1 1 calc R . .
C85 C 0.0991(3) 0.3615(3) 0.4763(3) 0.0397(11) Uani 1 1 d . . .
H85A H 0.1649 0.3707 0.5050 0.060 Uiso 1 1 calc R . .
H85B H 0.0706 0.2981 0.4460 0.060 Uiso 1 1 calc R . .
H85C H 0.0720 0.3872 0.5179 0.060 Uiso 1 1 calc R . .
C50 C 0.0487(3) 0.3448(3) 0.1844(2) 0.0283(9) Uani 1 1 d . . .
H50A H -0.0151 0.3294 0.1463 0.042 Uiso 1 1 calc R . .
H50B H 0.0691 0.2907 0.1815 0.042 Uiso 1 1 calc R . .
H50C H 0.0869 0.3804 0.1676 0.042 Uiso 1 1 calc R . .
C28 C -0.1018(3) 0.5488(3) 0.0546(2) 0.0293(10) Uani 1 1 d . . .
H28 H -0.1626 0.5177 0.0402 0.035 Uiso 1 1 calc R . .
C29 C -0.0829(3) 0.5954(3) 0.0087(3) 0.0330(10) Uani 1 1 d . . .
H29 H -0.1309 0.5958 -0.0377 0.040 Uiso 1 1 calc R . .
C30 C 0.0065(3) 0.6421(3) 0.0306(2) 0.0293(10) Uani 1 1 d . . .
H30 H 0.0197 0.6752 0.0001 0.035 Uiso 1 1 calc R . .
C31 C 0.0753(3) 0.6391(2) 0.0975(2) 0.0241(9) Uani 1 1 d . . .
C32 C 0.1714(3) 0.6829(2) 0.1342(2) 0.0239(9) Uani 1 1 d . . .
H32 H 0.2001 0.7127 0.1085 0.029 Uiso 1 1 calc R . .
C33 C 0.3127(3) 0.7150(3) 0.2469(2) 0.0237(9) Uani 1 1 d . . .
C34 C 0.3719(3) 0.6809(3) 0.2091(2) 0.0263(9) Uani 1 1 d . . .
C36 C 0.4653(3) 0.7141(3) 0.2542(3) 0.0301(9) Uani 1 1 d . . .
H36 H 0.5065 0.6913 0.2290 0.036 Uiso 1 1 calc R . .
C37 C 0.5003(3) 0.7799(3) 0.3352(3) 0.0284(9) Uani 1 1 d . . .
C39 C 0.4395(3) 0.8128(3) 0.3704(2) 0.0262(9) Uani 1 1 d . . .
H39 H 0.4627 0.8589 0.4250 0.031 Uiso 1 1 calc R . .
C40 C 0.3449(3) 0.7806(3) 0.3286(2) 0.0245(9) Uani 1 1 d . . .
C41 C 0.2830(3) 0.8126(3) 0.3734(3) 0.0297(9) Uani 1 1 d . . .
H41A H 0.2230 0.8058 0.3322 0.045 Uiso 1 1 calc R . .
H41B H 0.3092 0.8750 0.4111 0.045 Uiso 1 1 calc R . .
H41C H 0.2762 0.7779 0.4064 0.045 Uiso 1 1 calc R . .
C38 C 0.6022(3) 0.8104(3) 0.3849(3) 0.0388(11) Uani 1 1 d . . .
H38A H 0.6174 0.8718 0.4251 0.058 Uiso 1 1 calc R . .
H38B H 0.6349 0.8065 0.3463 0.058 Uiso 1 1 calc R . .
H38C H 0.6205 0.7728 0.4154 0.058 Uiso 1 1 calc R . .
C35 C 0.3375(3) 0.6053(3) 0.1236(3) 0.0362(11) Uani 1 1 d . . .
H35A H 0.3129 0.6273 0.0798 0.054 Uiso 1 1 calc R . .
H35B H 0.2893 0.5601 0.1205 0.054 Uiso 1 1 calc R . .
H35C H 0.3881 0.5795 0.1151 0.054 Uiso 1 1 calc R . .
C81 C 0.6247(9) 0.7099(8) 0.1246(8) 0.067(3) Uiso 0.50 1 d P . .
C76 C 0.1307(4) 0.1019(4) 0.3540(3) 0.0540(14) Uani 1 1 d . . .
H76A H 0.1393 0.0654 0.3023 0.065 Uiso 1 1 calc R . .
H76B H 0.1182 0.0632 0.3826 0.065 Uiso 1 1 calc R . .
C77 C -0.0254(4) 0.0765(3) 0.2727(4) 0.0543(14) Uani 1 1 d . . .
H77A H -0.0415 0.0321 0.2945 0.065 Uiso 1 1 calc R . .
H77B H -0.0158 0.0457 0.2199 0.065 Uiso 1 1 calc R . .
C78 C -0.1020(4) 0.1216(4) 0.2554(4) 0.0586(15) Uani 1 1 d . . .
H78A H -0.1061 0.1582 0.3087 0.088 Uiso 1 1 calc R . .
H78B H -0.1598 0.0769 0.2201 0.088 Uiso 1 1 calc R . .
H78C H -0.0901 0.1588 0.2260 0.088 Uiso 1 1 calc R . .
O5 O -0.0121(10) 0.1284(9) 0.5070(8) 0.265(6) Uiso 1 1 d . A .
C91 C -0.0546(9) 0.1324(9) 0.5681(8) 0.069(4) Uiso 0.485(10) 1 d P . .
C89 C 0.0841(12) 0.2342(12) 0.6277(11) 0.097(6) Uiso 0.485(10) 1 d P A 2
C90 C 0.0361(15) 0.1936(14) 0.6520(13) 0.122(7) Uiso 0.485(10) 1 d P A 2
C93 C 0.0113(16) 0.0810(16) 0.6078(15) 0.141(8) Uiso 0.485(10) 1 d P A 1
C88 C 0.0964(14) 0.1524(13) 0.5658(13) 0.241(8) Uiso 1 1 d . . .
C92 C 0.1071(19) 0.1584(18) 0.6564(17) 0.156(9) Uiso 0.485(10) 1 d P A 1

loop_
_atom_site_aniso_label
_atom_site_aniso_U_11
_atom_site_aniso_U_22
_atom_site_aniso_U_33
_atom_site_aniso_U_23
_atom_site_aniso_U_13
_atom_site_aniso_U_12
Br1 0.0435(3) 0.0221(2) 0.0236(2) 0.00455(17) 0.01569(19) -0.00193(18)
Br2 0.0345(2) 0.0307(2) 0.0221(2) 0.00603(17) 0.00943(18) 0.01671(18)
Br3 0.0204(2) 0.0253(2) 0.0275(2) 0.01259(17) 0.00313(16) 0.00308(16)
Ni1 0.0243(3) 0.0187(3) 0.0203(3) 0.0034(2) 0.0101(2) 0.0013(2)
Ni2 0.0202(3) 0.0197(3) 0.0185(2) 0.0040(2) 0.0047(2) 0.0073(2)
Ni3 0.0177(2) 0.0206(3) 0.0208(3) 0.0085(2) 0.0032(2) 0.00190(19)
N4 0.0214(17) 0.0196(17) 0.0225(17) 0.0029(14) 0.0043(14) 0.0064(13)
N1 0.0244(18) 0.0195(17) 0.0262(18) 0.0041(14) 0.0124(15) 0.0024(14)
N2 0.048(2) 0.0191(18) 0.032(2) 0.0047(15) 0.0233(18) 0.0040(16)
N3 0.0320(19) 0.0192(18) 0.0235(18) 0.0017(14) 0.0138(15) 0.0007(14)
N6 0.0218(17) 0.0198(17) 0.0217(17) 0.0065(14) 0.0060(14) 0.0063(13)
N5 0.0208(17) 0.0201(17) 0.0189(16) 0.0035(13) 0.0042(14) 0.0054(13)
C57 0.0179(19) 0.019(2) 0.030(2) 0.0082(17) 0.0083(17) 0.0057(16)
N8 0.0218(17) 0.0188(17) 0.0191(16) 0.0040(14) 0.0026(14) 0.0033(13)
N7 0.0197(17) 0.0216(17) 0.0244(17) 0.0071(14) 0.0057(14) 0.0026(13)
N9 0.0239(17) 0.0221(17) 0.0213(17) 0.0087(14) 0.0060(14) 0.0023(14)
O1 0.0380(19) 0.0400(19) 0.0437(19) 0.0082(16) 0.0067(15) 0.0129(15)
C47 0.059(4) 0.086(5) 0.054(4) 0.009(3) -0.003(3) 0.028(3)
C17 0.026(2) 0.019(2) 0.025(2) 0.0047(17) 0.0129(17) 0.0025(16)
C18 0.026(2) 0.026(2) 0.029(2) 0.0032(18) 0.0075(18) 0.0017(18)
C20 0.042(3) 0.025(2) 0.033(2) 0.0097(19) 0.011(2) 0.011(2)
C21 0.044(3) 0.019(2) 0.035(2) 0.0053(19) 0.016(2) 0.0027(19)
C22 0.067(4) 0.025(3) 0.052(3) 0.011(2) 0.019(3) 0.010(2)
C23 0.032(2) 0.027(2) 0.027(2) 0.0035(19) 0.0073(19) -0.0018(19)
C24 0.024(2) 0.028(2) 0.021(2) 0.0040(17) 0.0106(17) 0.0034(17)
C25 0.024(2) 0.037(3) 0.030(2) 0.004(2) 0.0070(19) 0.0045(19)
C19 0.028(2) 0.037(3) 0.041(3) 0.005(2) 0.000(2) 0.009(2)
C1 0.025(2) 0.029(2) 0.021(2) 0.0059(17) 0.0109(17) 0.0035(17)
C2 0.033(2) 0.023(2) 0.028(2) 0.0057(18) 0.0150(19) 0.0039(18)
C6 0.036(2) 0.021(2) 0.030(2) 0.0060(18) 0.0153(19) 0.0026(18)
C7 0.026(2) 0.022(2) 0.023(2) -0.0003(17) 0.0070(17) 0.0004(17)
C8 0.032(2) 0.015(2) 0.024(2) 0.0000(16) 0.0137(18) 0.0015(17)
C15 0.033(2) 0.022(2) 0.026(2) 0.0054(17) 0.0112(19) 0.0055(18)
C16 0.033(2) 0.038(3) 0.031(2) 0.009(2) 0.008(2) 0.004(2)
C14 0.025(2) 0.025(2) 0.034(2) 0.0079(19) 0.0115(19) 0.0033(17)
C12 0.033(2) 0.023(2) 0.031(2) 0.0078(18) 0.0168(19) 0.0058(18)
C11 0.031(2) 0.022(2) 0.030(2) 0.0098(18) 0.0144(19) 0.0051(17)
C10 0.029(2) 0.017(2) 0.024(2) 0.0034(16) 0.0122(18) 0.0009(16)
C9 0.029(2) 0.031(2) 0.030(2) 0.0096(19) 0.0137(19) 0.0051(18)
C13 0.032(2) 0.045(3) 0.040(3) 0.016(2) 0.020(2) 0.010(2)
C5 0.045(3) 0.020(2) 0.039(3) 0.0043(19) 0.023(2) 0.0029(19)
C4 0.050(3) 0.025(2) 0.053(3) 0.013(2) 0.031(2) 0.003(2)
C3 0.041(3) 0.030(2) 0.041(3) 0.015(2) 0.025(2) 0.008(2)
C51 0.020(2) 0.025(2) 0.021(2) 0.0078(17) 0.0045(16) 0.0023(16)
C52 0.023(2) 0.018(2) 0.022(2) 0.0042(16) 0.0077(17) 0.0025(16)
C56 0.020(2) 0.017(2) 0.026(2) 0.0072(16) 0.0095(17) 0.0041(16)
C58 0.023(2) 0.026(2) 0.020(2) 0.0038(17) 0.0032(17) 0.0111(17)
C65 0.021(2) 0.032(2) 0.031(2) 0.0055(19) 0.0052(18) 0.0114(18)
C64 0.024(2) 0.043(3) 0.035(3) -0.005(2) 0.001(2) 0.007(2)
C62 0.025(2) 0.066(3) 0.026(2) 0.005(2) 0.006(2) 0.015(2)
C61 0.026(2) 0.059(3) 0.028(2) 0.018(2) 0.0109(19) 0.017(2)
C84 0.022(2) 0.036(2) 0.026(2) 0.0099(19) 0.0056(18) 0.0144(18)
C60 0.041(3) 0.035(3) 0.035(2) 0.016(2) 0.020(2) 0.013(2)
C63 0.040(3) 0.119(6) 0.027(3) 0.001(3) 0.004(2) 0.010(3)
C66 0.030(2) 0.024(2) 0.047(3) 0.004(2) 0.008(2) 0.0042(19)
C55 0.024(2) 0.020(2) 0.034(2) 0.0051(18) 0.0143(19) 0.0065(17)
C54 0.036(2) 0.021(2) 0.027(2) 0.0014(17) 0.0146(19) 0.0052(18)
C53 0.030(2) 0.027(2) 0.020(2) 0.0040(17) 0.0047(18) 0.0018(18)
C67 0.023(2) 0.022(2) 0.0184(19) 0.0074(16) 0.0037(16) 0.0078(16)
C68 0.020(2) 0.026(2) 0.019(2) 0.0071(17) 0.0023(16) 0.0036(16)
C69 0.026(2) 0.026(2) 0.031(2) 0.0093(18) 0.0070(18) 0.0056(18)
C70 0.028(2) 0.026(2) 0.034(2) 0.0136(19) 0.0088(19) 0.0083(18)
C71 0.033(2) 0.033(3) 0.040(3) 0.015(2) 0.017(2) 0.016(2)
C73 0.022(2) 0.036(3) 0.036(2) 0.014(2) 0.0118(19) 0.0076(18)
C74 0.024(2) 0.024(2) 0.019(2) 0.0055(17) 0.0062(17) 0.0044(17)
C75 0.030(2) 0.024(2) 0.034(2) 0.0067(19) 0.0121(19) 0.0030(18)
C72 0.044(3) 0.043(3) 0.084(4) 0.027(3) 0.034(3) 0.022(2)
C27 0.021(2) 0.019(2) 0.028(2) 0.0027(17) 0.0040(17) 0.0042(16)
C26 0.021(2) 0.021(2) 0.029(2) 0.0044(17) 0.0085(18) 0.0026(16)
C42 0.0145(19) 0.025(2) 0.025(2) 0.0086(17) 0.0054(16) 0.0003(16)
C49 0.0143(19) 0.025(2) 0.023(2) 0.0086(17) 0.0055(16) 0.0012(15)
C48 0.019(2) 0.023(2) 0.033(2) 0.0089(18) 0.0073(17) 0.0026(16)
C46 0.018(2) 0.034(2) 0.028(2) 0.0126(19) 0.0057(17) -0.0010(17)
C45 0.017(2) 0.036(2) 0.022(2) 0.0022(18) 0.0062(17) -0.0003(17)
C43 0.0173(19) 0.026(2) 0.027(2) 0.0061(18) 0.0093(17) -0.0003(16)
C44 0.037(3) 0.031(2) 0.034(2) 0.005(2) 0.016(2) 0.003(2)
C85 0.040(3) 0.046(3) 0.033(2) 0.020(2) 0.011(2) 0.001(2)
C50 0.027(2) 0.024(2) 0.028(2) 0.0062(18) 0.0076(18) 0.0051(17)
C28 0.023(2) 0.024(2) 0.026(2) 0.0021(18) -0.0005(18) 0.0026(17)
C29 0.034(2) 0.029(2) 0.024(2) 0.0058(19) -0.0015(19) 0.0100(19)
C30 0.038(2) 0.023(2) 0.019(2) 0.0048(17) 0.0034(18) 0.0087(18)
C31 0.028(2) 0.018(2) 0.021(2) 0.0033(16) 0.0061(17) 0.0055(16)
C32 0.032(2) 0.017(2) 0.0174(19) 0.0033(16) 0.0069(17) 0.0023(17)
C33 0.023(2) 0.024(2) 0.021(2) 0.0123(17) 0.0042(17) -0.0002(17)
C34 0.028(2) 0.024(2) 0.026(2) 0.0117(18) 0.0085(18) 0.0045(17)
C36 0.028(2) 0.029(2) 0.037(2) 0.017(2) 0.0123(19) 0.0087(18)
C37 0.023(2) 0.025(2) 0.035(2) 0.0155(19) 0.0040(18) 0.0018(17)
C39 0.028(2) 0.022(2) 0.024(2) 0.0106(17) 0.0034(18) 0.0014(17)
C40 0.028(2) 0.023(2) 0.022(2) 0.0116(17) 0.0063(17) 0.0034(17)
C41 0.028(2) 0.029(2) 0.025(2) 0.0084(18) 0.0050(18) 0.0030(18)
C38 0.028(2) 0.032(3) 0.046(3) 0.015(2) 0.002(2) 0.0031(19)
C35 0.034(2) 0.041(3) 0.031(2) 0.008(2) 0.012(2) 0.013(2)
C76 0.059(3) 0.049(3) 0.055(3) 0.021(3) 0.019(3) 0.024(3)
C77 0.051(3) 0.041(3) 0.059(3) 0.014(3) 0.012(3) 0.004(2)
C78 0.043(3) 0.055(3) 0.065(4) 0.016(3) 0.014(3) 0.009(3)

loop_
_atom_type_symbol
_atom_type_description
_atom_type_scat_dispersion_real
_atom_type_scat_dispersion_imag
_atom_type_scat_source
C C 0.0033 0.0016 'International Tables Vol C Tables 4.2.6.8 and 6.1.1.4'
H H 0.0000 0.0000 'International Tables Vol C Tables 4.2.6.8 and 6.1.1.4'
N N 0.0061 0.0033 'International Tables Vol C Tables 4.2.6.8 and 6.1.1.4'
O O 0.0106 0.0060 'International Tables Vol C Tables 4.2.6.8 and 6.1.1.4'
Ni Ni 0.3393 1.1124 'International Tables Vol C Tables 4.2.6.8 and 6.1.1.4'
Br Br -0.2901 2.4595 'International Tables Vol C Tables 4.2.6.8 and 6.1.1.4'

loop_
_geom_angle_atom_site_label_1
_geom_angle_atom_site_label_2
_geom_angle_atom_site_label_3
_geom_angle
N2 Ni1 N3 80.04(14)
N2 Ni1 N1 80.69(14)
N3 Ni1 N1 160.63(14)
N2 Ni1 Br1 178.22(12)
N3 Ni1 Br1 99.51(10)
N1 Ni1 Br1 99.81(10)
N5 Ni2 N6 81.33(13)
N5 Ni2 N4 80.86(13)
N6 Ni2 N4 160.72(13)
N5 Ni2 Br2 170.40(11)
N6 Ni2 Br2 99.73(9)
N4 Ni2 Br2 99.06(9)
N8 Ni3 N7 81.29(14)
N8 Ni3 N9 81.46(14)
N7 Ni3 N9 160.38(13)
N8 Ni3 Br3 165.43(10)
N7 Ni3 Br3 99.64(9)
N9 Ni3 Br3 99.41(9)
C57 N4 C58 119.9(3)
C57 N4 Ni2 114.5(3)
C58 N4 Ni2 123.7(2)
C82 C83 O2 107.5(11)
C1 N1 C17 118.3(3)
C1 N1 Ni1 114.3(3)
C17 N1 Ni1 127.4(2)
C6 N2 C2 121.5(4)
C6 N2 Ni1 119.2(3)
C2 N2 Ni1 118.9(3)
C7 N3 C8 117.8(3)
C7 N3 Ni1 114.3(3)
C8 N3 Ni1 127.7(2)
C51 N6 C67 118.6(3)
C51 N6 Ni2 114.5(3)
C67 N6 Ni2 125.7(2)
C56 N5 C52 121.5(3)
C56 N5 Ni2 118.9(2)
C52 N5 Ni2 118.7(2)
N4 C57 C56 115.1(3)
N4 C57 H57 122.5
C56 C57 H57 122.5
C27 N8 C31 121.7(3)
C27 N8 Ni3 119.0(3)
C31 N8 Ni3 118.6(3)
C26 N7 C42 119.7(3)
C26 N7 Ni3 114.0(3)
C42 N7 Ni3 124.3(2)
C32 N9 C33 120.3(3)
C32 N9 Ni3 114.3(3)
C33 N9 Ni3 123.8(2)
C77 O1 C76 113.1(4)
C79 O2 C83 103.4(11)
C83 C82 C81 109.8(11)
O2 C79 C81 104.1(12)
C76 C47 H47A 109.5
C76 C47 H47B 109.5
H47A C47 H47B 109.5
C76 C47 H47C 109.5
H47A C47 H47C 109.5
H47B C47 H47C 109.5
C18 C17 C24 121.8(4)
C18 C17 N1 119.0(3)
C24 C17 N1 119.1(3)
C17 C18 C20 118.1(4)
C17 C18 C19 120.7(4)
C20 C18 C19 121.2(4)
C18 C20 C21 121.8(4)
C18 C20 H20 119.1
C21 C20 H20 119.1
C23 C21 C20 118.1(4)
C23 C21 C22 121.2(4)
C20 C21 C22 120.7(4)
C21 C22 H22A 109.5
C21 C22 H22B 109.5
H22A C22 H22B 109.5
C21 C22 H22C 109.5
H22A C22 H22C 109.5
H22B C22 H22C 109.5
C21 C23 C24 122.6(4)
C21 C23 H23 118.7
C24 C23 H23 118.7
C23 C24 C17 117.6(4)
C23 C24 C25 122.0(4)
C17 C24 C25 120.3(4)
C24 C25 H25A 109.5
C24 C25 H25B 109.5
H25A C25 H25B 109.5
C24 C25 H25C 109.5
H25A C25 H25C 109.5
H25B C25 H25C 109.5
C18 C19 H19A 109.5
C18 C19 H19B 109.5
H19A C19 H19B 109.5
C18 C19 H19C 109.5
H19A C19 H19C 109.5
H19B C19 H19C 109.5
N1 C1 C2 115.7(3)
N1 C1 H1 122.1
C2 C1 H1 122.1
N2 C2 C3 120.3(4)
N2 C2 C1 110.3(3)
C3 C2 C1 129.3(4)
N2 C6 C5 120.0(4)
N2 C6 C7 110.4(4)
C5 C6 C7 129.6(4)
N3 C7 C6 115.8(4)
N3 C7 H7 122.1
C6 C7 H7 122.1
C15 C8 C10 121.3(4)
C15 C8 N3 119.4(4)
C10 C8 N3 119.3(4)
C14 C15 C8 118.3(4)
C14 C15 C16 121.9(4)
C8 C15 C16 119.8(4)
C15 C16 H16A 109.5
C15 C16 H16B 109.5
H16A C16 H16B 109.5
C15 C16 H16C 109.5
H16A C16 H16C 109.5
H16B C16 H16C 109.5
C12 C14 C15 121.9(4)
C12 C14 H14 119.0
C15 C14 H14 119.0
C14 C12 C11 118.0(4)
C14 C12 C13 121.1(4)
C11 C12 C13 120.8(4)
C10 C11 C12 122.6(4)
C10 C11 H11 118.7
C12 C11 H11 118.7
C11 C10 C8 117.8(4)
C11 C10 C9 121.6(4)
C8 C10 C9 120.5(4)
C10 C9 H9A 109.5
C10 C9 H9B 109.5
H9A C9 H9B 109.5
C10 C9 H9C 109.5
H9A C9 H9C 109.5
H9B C9 H9C 109.5
C12 C13 H13A 109.5
C12 C13 H13B 109.5
H13A C13 H13B 109.5
C12 C13 H13C 109.5
H13A C13 H13C 109.5
H13B C13 H13C 109.5
C6 C5 C4 119.0(4)
C6 C5 H5 120.5
C4 C5 H5 120.5
C3 C4 C5 120.2(4)
C3 C4 H4 119.9
C5 C4 H4 119.9
C4 C3 C2 118.9(4)
C4 C3 H3 120.5
C2 C3 H3 120.5
N6 C51 C52 114.5(3)
N6 C51 H51 122.8
C52 C51 H51 122.8
N5 C52 C53 119.9(4)
N5 C52 C51 110.4(3)
C53 C52 C51 129.7(4)
N5 C56 C55 119.7(3)
N5 C56 C57 110.1(3)
C55 C56 C57 130.3(4)
C84 C58 C65 122.5(4)
C84 C58 N4 119.2(3)
C65 C58 N4 118.0(4)
C58 C65 C64 116.9(4)
C58 C65 C66 121.1(4)
C64 C65 C66 122.0(4)
C62 C64 C65 122.8(4)
C62 C64 H64 118.6
C65 C64 H64 118.6
C64 C62 C61 118.0(4)
C64 C62 C63 121.3(5)
C61 C62 C63 120.7(5)
C62 C61 C84 122.1(5)
C62 C61 H61 118.9
C84 C61 H61 118.9
C61 C84 C58 117.6(4)
C61 C84 C60 120.5(4)
C58 C84 C60 121.8(4)
C84 C60 H60A 109.5
C84 C60 H60B 109.5
H60A C60 H60B 109.5
C84 C60 H60C 109.5
H60A C60 H60C 109.5
H60B C60 H60C 109.5
C62 C63 H63A 109.5
C62 C63 H63B 109.5
H63A C63 H63B 109.5
C62 C63 H63C 109.5
H63A C63 H63C 109.5
H63B C63 H63C 109.5
C65 C66 H66A 109.5
C65 C66 H66B 109.5
H66A C66 H66B 109.5
C65 C66 H66C 109.5
H66A C66 H66C 109.5
H66B C66 H66C 109.5
C54 C55 C56 119.3(4)
C54 C55 H55 120.4
C56 C55 H55 120.4
C55 C54 C53 120.1(4)
C55 C54 H54 120.0
C53 C54 H54 119.9
C52 C53 C54 119.3(4)
C52 C53 H53 120.3
C54 C53 H53 120.3
C68 C67 C74 121.7(3)
C68 C67 N6 118.2(3)
C74 C67 N6 120.0(3)
C70 C68 C67 117.9(4)
C70 C68 C69 121.3(4)
C67 C68 C69 120.8(3)
C68 C69 H69A 109.5
C68 C69 H69B 109.5
H69A C69 H69B 109.5
C68 C69 H69C 109.5
H69A C69 H69C 109.5
H69B C69 H69C 109.5
C71 C70 C68 122.2(4)
C71 C70 H70 118.9
C68 C70 H70 118.9
C70 C71 C73 117.9(4)
C70 C71 C72 121.3(4)
C73 C71 C72 120.8(4)
C74 C73 C71 122.4(4)
C74 C73 H73 118.8
C71 C73 H73 118.8
C73 C74 C67 117.9(4)
C73 C74 C75 120.9(4)
C67 C74 C75 121.2(3)
C74 C75 H75A 109.5
C74 C75 H75B 109.5
H75A C75 H75B 109.5
C74 C75 H75C 109.5
H75A C75 H75C 109.5
H75B C75 H75C 109.5
C71 C72 H72A 109.5
C71 C72 H72B 109.5
H72A C72 H72B 109.5
C71 C72 H72C 109.5
H72A C72 H72C 109.5
H72B C72 H72C 109.5
N8 C27 C28 119.7(4)
N8 C27 C26 110.1(3)
C28 C27 C26 130.2(4)
N7 C26 C27 115.0(4)
N7 C26 H26 122.5
C27 C26 H26 122.5
C49 C42 C43 121.9(4)
C49 C42 N7 119.8(3)
C43 C42 N7 118.0(3)
C42 C49 C48 118.1(3)
C42 C49 C50 121.6(3)
C48 C49 C50 120.2(4)
C49 C48 C46 121.9(4)
C49 C48 H48 119.1
C46 C48 H48 119.1
C48 C46 C45 117.8(4)
C48 C46 C85 120.4(4)
C45 C46 C85 121.8(4)
C43 C45 C46 122.5(4)
C43 C45 H45 118.8
C46 C45 H45 118.8
C45 C43 C42 117.8(4)
C45 C43 C44 121.8(4)
C42 C43 C44 120.4(4)
C43 C44 H44A 109.5
C43 C44 H44B 109.5
H44A C44 H44B 109.5
C43 C44 H44C 109.5
H44A C44 H44C 109.5
H44B C44 H44C 109.5
C46 C85 H85A 109.5
C46 C85 H85B 109.5
H85A C85 H85B 109.5
C46 C85 H85C 109.5
H85A C85 H85C 109.5
H85B C85 H85C 109.5
C49 C50 H50A 109.5
C49 C50 H50B 109.5
H50A C50 H50B 109.5
C49 C50 H50C 109.5
H50A C50 H50C 109.5
H50B C50 H50C 109.5
C29 C28 C27 119.4(4)
C29 C28 H28 120.3
C27 C28 H28 120.3
C28 C29 C30 120.3(4)
C28 C29 H29 119.9
C30 C29 H29 119.9
C31 C30 C29 118.7(4)
C31 C30 H30 120.7
C29 C30 H30 120.7
N8 C31 C30 120.1(4)
N8 C31 C32 110.2(3)
C30 C31 C32 129.7(4)
N9 C32 C31 114.5(3)
N9 C32 H32 122.7
C31 C32 H32 122.7
C34 C33 C40 121.7(4)
C34 C33 N9 120.4(3)
C40 C33 N9 117.6(3)
C33 C34 C36 118.3(4)
C33 C34 C35 121.9(4)
C36 C34 C35 119.8(4)
C34 C36 C37 122.0(4)
C34 C36 H36 119.0
C37 C36 H36 119.0
C39 C37 C36 118.2(4)
C39 C37 C38 121.0(4)
C36 C37 C38 120.7(4)
C37 C39 C40 122.2(4)
C37 C39 H39 118.9
C40 C39 H39 118.9
C39 C40 C33 117.6(4)
C39 C40 C41 119.6(3)
C33 C40 C41 122.8(4)
C40 C41 H41A 109.5
C40 C41 H41B 109.5
H41A C41 H41B 109.5
C40 C41 H41C 109.5
H41A C41 H41C 109.5
H41B C41 H41C 109.5
C37 C38 H38A 109.5
C37 C38 H38B 109.5
H38A C38 H38B 109.5
C37 C38 H38C 109.5
H38A C38 H38C 109.5
H38B C38 H38C 109.5
C34 C35 H35A 109.5
C34 C35 H35B 109.5
H35A C35 H35B 109.5
C34 C35 H35C 109.5
H35A C35 H35C 109.5
H35B C35 H35C 109.5
C79 C81 C82 103.5(11)
O1 C76 C47 110.0(4)
O1 C76 H76A 109.7
C47 C76 H76A 109.7
O1 C76 H76B 109.7
C47 C76 H76B 109.7
H76A C76 H76B 108.2
O1 C77 C78 109.5(4)
O1 C77 H77A 109.8
C78 C77 H77A 109.8
O1 C77 H77B 109.8
C78 C77 H77B 109.8
H77A C77 H77B 108.2
C77 C78 H78A 109.5
C77 C78 H78B 109.5
H78A C78 H78B 109.5
C77 C78 H78C 109.5
H78A C78 H78C 109.5
H78B C78 H78C 109.5
C91 O5 C88 101.3(12)
O5 C91 C93 91.6(13)
O5 C91 C90 96.5(13)
C93 C91 C90 63.9(12)
C90 C89 C88 95.5(17)
C89 C90 C91 105.6(17)
C91 C93 C92 99.9(17)
C89 C88 C92 60.5(14)
C89 C88 O5 89.4(13)
C92 C88 O5 110.1(17)
C88 C92 C93 84.6(18)

loop_
_geom_bond_atom_site_label_1
_geom_bond_atom_site_label_2
_geom_bond_distance
Br1 Ni1 2.3338(6)
Br2 Ni2 2.3106(6)
Br3 Ni3 2.3124(6)
Ni1 N2 1.849(3)
Ni1 N3 1.971(3)
Ni1 N1 1.972(3)
Ni2 N5 1.836(3)
Ni2 N6 1.948(3)
Ni2 N4 1.953(3)
Ni3 N8 1.836(3)
Ni3 N7 1.942(3)
Ni3 N9 1.946(3)
N4 C57 1.296(5)
N4 C58 1.447(5)
C83 C82 1.210(15)
C83 O2 1.573(16)
N1 C1 1.286(5)
N1 C17 1.434(5)
N2 C6 1.350(5)
N2 C2 1.355(5)
N3 C7 1.293(5)
N3 C8 1.425(5)
N6 C51 1.311(5)
N6 C67 1.434(5)
N5 C56 1.360(5)
N5 C52 1.364(5)
C57 C56 1.434(5)
C57 H57 0.9500
N8 C27 1.356(5)
N8 C31 1.365(5)
N7 C26 1.315(5)
N7 C42 1.432(5)
N9 C32 1.309(5)
N9 C33 1.437(5)
O1 C77 1.403(6)
O1 C76 1.428(6)
O2 C79 1.370(16)
C82 C81 1.445(16)
C79 C81 1.436(18)
C47 C76 1.515(8)
C47 H47A 0.9800
C47 H47B 0.9800
C47 H47C 0.9800
C17 C18 1.387(6)
C17 C24 1.400(5)
C18 C20 1.389(6)
C18 C19 1.505(6)
C20 C21 1.391(6)
C20 H20 0.9500
C21 C23 1.378(6)
C21 C22 1.511(6)
C22 H22A 0.9800
C22 H22B 0.9800
C22 H22C 0.9800
C23 C24 1.383(6)
C23 H23 0.9500
C24 C25 1.493(6)
C25 H25A 0.9800
C25 H25B 0.9800
C25 H25C 0.9800
C19 H19A 0.9800
C19 H19B 0.9800
C19 H19C 0.9800
C1 C2 1.443(6)
C1 H1 0.9500
C2 C3 1.389(6)
C6 C5 1.389(6)
C6 C7 1.421(6)
C7 H7 0.9500
C8 C15 1.395(6)
C8 C10 1.400(6)
C15 C14 1.392(6)
C15 C16 1.512(6)
C16 H16A 0.9800
C16 H16B 0.9800
C16 H16C 0.9800
C14 C12 1.379(6)
C14 H14 0.9500
C12 C11 1.392(6)
C12 C13 1.514(6)
C11 C10 1.376(6)
C11 H11 0.9500
C10 C9 1.499(6)
C9 H9A 0.9800
C9 H9B 0.9800
C9 H9C 0.9800
C13 H13A 0.9800
C13 H13B 0.9800
C13 H13C 0.9800
C5 C4 1.395(6)
C5 H5 0.9500
C4 C3 1.380(6)
C4 H4 0.9500
C3 H3 0.9500
C51 C52 1.441(5)
C51 H51 0.9500
C52 C53 1.373(5)
C56 C55 1.384(5)
C58 C84 1.391(6)
C58 C65 1.392(6)
C65 C64 1.399(6)
C65 C66 1.493(6)
C64 C62 1.372(7)
C64 H64 0.9500
C62 C61 1.388(7)
C62 C63 1.515(7)
C61 C84 1.390(6)
C61 H61 0.9500
C84 C60 1.502(6)
C60 H60A 0.9800
C60 H60B 0.9800
C60 H60C 0.9800
C63 H63A 0.9800
C63 H63B 0.9800
C63 H63C 0.9800
C66 H66A 0.9800
C66 H66B 0.9800
C66 H66C 0.9800
C55 C54 1.386(6)
C55 H55 0.9500
C54 C53 1.392(6)
C54 H54 0.9500
C53 H53 0.9500
C67 C68 1.394(5)
C67 C74 1.397(5)
C68 C70 1.394(6)
C68 C69 1.508(6)
C69 H69A 0.9800
C69 H69B 0.9800
C69 H69C 0.9800
C70 C71 1.386(6)
C70 H70 0.9500
C71 C73 1.389(6)
C71 C72 1.514(6)
C73 C74 1.387(6)
C73 H73 0.9500
C74 C75 1.499(6)
C75 H75A 0.9800
C75 H75B 0.9800
C75 H75C 0.9800
C72 H72A 0.9800
C72 H72B 0.9800
C72 H72C 0.9800
C27 C28 1.388(5)
C27 C26 1.432(6)
C26 H26 0.9500
C42 C49 1.387(5)
C42 C43 1.396(5)
C49 C48 1.386(5)
C49 C50 1.508(5)
C48 C46 1.392(6)
C48 H48 0.9500
C46 C45 1.392(6)
C46 C85 1.505(6)
C45 C43 1.377(6)
C45 H45 0.9500
C43 C44 1.507(6)
C44 H44A 0.9800
C44 H44B 0.9800
C44 H44C 0.9800
C85 H85A 0.9800
C85 H85B 0.9800
C85 H85C 0.9800
C50 H50A 0.9800
C50 H50B 0.9800
C50 H50C 0.9800
C28 C29 1.384(6)
C28 H28 0.9500
C29 C30 1.401(6)
C29 H29 0.9500
C30 C31 1.382(5)
C30 H30 0.9500
C31 C32 1.444(5)
C32 H32 0.9500
C33 C34 1.388(6)
C33 C40 1.401(5)
C34 C36 1.389(6)
C34 C35 1.513(6)
C36 C37 1.392(6)
C36 H36 0.9500
C37 C39 1.378(6)
C37 C38 1.514(6)
C39 C40 1.399(5)
C39 H39 0.9500
C40 C41 1.491(6)
C41 H41A 0.9800
C41 H41B 0.9800
C41 H41C 0.9800
C38 H38A 0.9800
C38 H38B 0.9800
C38 H38C 0.9800
C35 H35A 0.9800
C35 H35B 0.9800
C35 H35C 0.9800
C76 H76A 0.9900
C76 H76B 0.9900
C77 C78 1.507(7)
C77 H77A 0.9900
C77 H77B 0.9900
C78 H78A 0.9800
C78 H78B 0.9800
C78 H78C 0.9800
O5 C91 1.451(17)
O5 C88 1.64(2)
C91 C93 1.58(3)
C91 C90 1.64(2)
C89 C90 1.23(2)
C89 C88 1.52(2)
C93 C92 1.64(3)
C88 C92 1.57(3)

loop_
_geom_torsion_atom_site_label_1
_geom_torsion_atom_site_label_2
_geom_torsion_atom_site_label_3
_geom_torsion_atom_site_label_4
_geom_torsion
N5 Ni2 N4 C57 3.1(3)
N6 Ni2 N4 C57 25.9(6)
Br2 Ni2 N4 C57 -167.2(3)
N5 Ni2 N4 C58 167.5(3)
N6 Ni2 N4 C58 -169.8(4)
Br2 Ni2 N4 C58 -2.8(3)
N2 Ni1 N1 C1 -1.3(3)
N3 Ni1 N1 C1 -7.3(6)
Br1 Ni1 N1 C1 176.9(3)
N2 Ni1 N1 C17 179.6(3)
N3 Ni1 N1 C17 173.6(4)
Br1 Ni1 N1 C17 -2.1(3)
N3 Ni1 N2 C6 4.1(3)
N1 Ni1 N2 C6 -173.9(4)
Br1 Ni1 N2 C6 80(3)
N3 Ni1 N2 C2 177.1(4)
N1 Ni1 N2 C2 -0.9(3)
Br1 Ni1 N2 C2 -107(3)
N2 Ni1 N3 C7 -1.2(3)
N1 Ni1 N3 C7 4.8(6)
Br1 Ni1 N3 C7 -179.4(3)
N2 Ni1 N3 C8 173.7(4)
N1 Ni1 N3 C8 179.7(4)
Br1 Ni1 N3 C8 -4.5(3)
N5 Ni2 N6 C51 -3.7(3)
N4 Ni2 N6 C51 -26.5(6)
Br2 Ni2 N6 C51 166.6(3)
N5 Ni2 N6 C67 -171.4(3)
N4 Ni2 N6 C67 165.8(4)
Br2 Ni2 N6 C67 -1.1(3)
N6 Ni2 N5 C56 -170.7(3)
N4 Ni2 N5 C56 1.9(3)
Br2 Ni2 N5 C56 92.2(6)
N6 Ni2 N5 C52 -0.9(3)
N4 Ni2 N5 C52 171.6(3)
Br2 Ni2 N5 C52 -98.0(6)
C58 N4 C57 C56 -172.2(3)
Ni2 N4 C57 C56 -7.2(4)
N7 Ni3 N8 C27 0.8(3)
N9 Ni3 N8 C27 -169.8(3)
Br3 Ni3 N8 C27 95.7(5)
N7 Ni3 N8 C31 171.0(3)
N9 Ni3 N8 C31 0.4(3)
Br3 Ni3 N8 C31 -94.1(5)
N8 Ni3 N7 C26 4.1(3)
N9 Ni3 N7 C26 32.9(5)
Br3 Ni3 N7 C26 -161.1(3)
N8 Ni3 N7 C42 168.2(3)
N9 Ni3 N7 C42 -163.0(3)
Br3 Ni3 N7 C42 2.9(3)
N8 Ni3 N9 C32 -6.3(3)
N7 Ni3 N9 C32 -35.0(5)
Br3 Ni3 N9 C32 159.0(3)
N8 Ni3 N9 C33 -172.0(3)
N7 Ni3 N9 C33 159.3(4)
Br3 Ni3 N9 C33 -6.7(3)
C82 C83 O2 C79 -5.3(14)
O2 C83 C82 C81 -16.4(14)
C83 O2 C79 C81 24.1(13)
C1 N1 C17 C18 87.2(5)
Ni1 N1 C17 C18 -93.8(4)
C1 N1 C17 C24 -96.2(4)
Ni1 N1 C17 C24 82.8(4)
C24 C17 C18 C20 1.8(6)
N1 C17 C18 C20 178.3(4)
C24 C17 C18 C19 -176.4(4)
N1 C17 C18 C19 0.1(6)
C17 C18 C20 C21 -0.6(7)
C19 C18 C20 C21 177.6(4)
C18 C20 C21 C23 -1.4(7)
C18 C20 C21 C22 178.1(4)
C20 C21 C23 C24 2.3(7)
C22 C21 C23 C24 -177.2(4)
C21 C23 C24 C17 -1.2(6)
C21 C23 C24 C25 -179.6(4)
C18 C17 C24 C23 -0.9(6)
N1 C17 C24 C23 -177.5(3)
C18 C17 C24 C25 177.5(4)
N1 C17 C24 C25 1.0(6)
C17 N1 C1 C2 -177.7(3)
Ni1 N1 C1 C2 3.1(5)
C6 N2 C2 C3 -1.7(7)
Ni1 N2 C2 C3 -174.5(3)
C6 N2 C2 C1 175.4(4)
Ni1 N2 C2 C1 2.6(5)
N1 C1 C2 N2 -3.7(5)
N1 C1 C2 C3 173.2(4)
C2 N2 C6 C5 0.8(7)
Ni1 N2 C6 C5 173.6(3)
C2 N2 C6 C7 -178.8(4)
Ni1 N2 C6 C7 -6.0(5)
C8 N3 C7 C6 -177.2(4)
Ni1 N3 C7 C6 -1.7(5)
N2 C6 C7 N3 4.8(5)
C5 C6 C7 N3 -174.8(4)
C7 N3 C8 C15 90.6(5)
Ni1 N3 C8 C15 -84.1(4)
C7 N3 C8 C10 -92.3(5)
Ni1 N3 C8 C10 93.0(4)
C10 C8 C15 C14 1.6(6)
N3 C8 C15 C14 178.6(3)
C10 C8 C15 C16 -177.2(4)
N3 C8 C15 C16 -0.2(6)
C8 C15 C14 C12 1.0(6)
C16 C15 C14 C12 179.8(4)
C15 C14 C12 C11 -1.2(6)
C15 C14 C12 C13 -177.3(4)
C14 C12 C11 C10 -1.2(6)
C13 C12 C11 C10 174.9(4)
C12 C11 C10 C8 3.7(6)
C12 C11 C10 C9 -174.9(4)
C15 C8 C10 C11 -3.8(6)
N3 C8 C10 C11 179.2(3)
C15 C8 C10 C9 174.8(4)
N3 C8 C10 C9 -2.3(5)
N2 C6 C5 C4 0.4(7)
C7 C6 C5 C4 179.9(5)
C6 C5 C4 C3 -0.7(7)
C5 C4 C3 C2 -0.2(7)
N2 C2 C3 C4 1.4(7)
C1 C2 C3 C4 -175.2(4)
C67 N6 C51 C52 176.0(3)
Ni2 N6 C51 C52 7.4(4)
C56 N5 C52 C53 -5.3(6)
Ni2 N5 C52 C53 -174.8(3)
C56 N5 C52 C51 174.4(3)
Ni2 N5 C52 C51 4.9(4)
N6 C51 C52 N5 -7.8(5)
N6 C51 C52 C53 171.8(4)
C52 N5 C56 C55 4.1(5)
Ni2 N5 C56 C55 173.5(3)
C52 N5 C56 C57 -175.3(3)
Ni2 N5 C56 C57 -5.9(4)
N4 C57 C56 N5 8.3(5)
N4 C57 C56 C55 -171.0(4)
C57 N4 C58 C84 72.4(5)
Ni2 N4 C58 C84 -91.2(4)
C57 N4 C58 C65 -113.2(4)
Ni2 N4 C58 C65 83.2(4)
C84 C58 C65 C64 0.9(6)
N4 C58 C65 C64 -173.3(3)
C84 C58 C65 C66 178.3(4)
N4 C58 C65 C66 4.1(6)
C58 C65 C64 C62 -0.1(6)
C66 C65 C64 C62 -177.5(4)
C65 C64 C62 C61 -0.5(7)
C65 C64 C62 C63 178.0(5)
C64 C62 C61 C84 0.4(7)
C63 C62 C61 C84 -178.0(4)
C62 C61 C84 C58 0.2(6)
C62 C61 C84 C60 176.3(4)
C65 C58 C84 C61 -0.9(6)
N4 C58 C84 C61 173.2(3)
C65 C58 C84 C60 -177.0(4)
N4 C58 C84 C60 -2.8(6)
N5 C56 C55 C54 -0.2(6)
C57 C56 C55 C54 179.0(4)
C56 C55 C54 C53 -2.2(6)
N5 C52 C53 C54 2.7(6)
C51 C52 C53 C54 -176.9(4)
C55 C54 C53 C52 1.0(6)
C51 N6 C67 C68 110.5(4)
Ni2 N6 C67 C68 -82.3(4)
C51 N6 C67 C74 -73.9(5)
Ni2 N6 C67 C74 93.3(4)
C74 C67 C68 C70 1.2(6)
N6 C67 C68 C70 176.7(3)
C74 C67 C68 C69 -177.3(4)
N6 C67 C68 C69 -1.9(5)
C67 C68 C70 C71 -0.7(6)
C69 C68 C70 C71 177.8(4)
C68 C70 C71 C73 0.0(6)
C68 C70 C71 C72 -177.7(4)
C70 C71 C73 C74 0.2(6)
C72 C71 C73 C74 178.0(4)
C71 C73 C74 C67 0.3(6)
C71 C73 C74 C75 -177.8(4)
C68 C67 C74 C73 -1.0(6)
N6 C67 C74 C73 -176.4(3)
C68 C67 C74 C75 177.1(4)
N6 C67 C74 C75 1.7(5)
C31 N8 C27 C28 5.0(6)
Ni3 N8 C27 C28 174.9(3)
C31 N8 C27 C26 -175.0(3)
Ni3 N8 C27 C26 -5.1(4)
C42 N7 C26 C27 -172.9(3)
Ni3 N7 C26 C27 -8.1(4)
N8 C27 C26 N7 8.4(5)
C28 C27 C26 N7 -171.5(4)
C26 N7 C42 C49 70.4(5)
Ni3 N7 C42 C49 -92.8(4)
C26 N7 C42 C43 -115.6(4)
Ni3 N7 C42 C43 81.2(4)
C43 C42 C49 C48 1.9(5)
N7 C42 C49 C48 175.6(3)
C43 C42 C49 C50 -175.2(4)
N7 C42 C49 C50 -1.5(5)
C42 C49 C48 C46 0.2(6)
C50 C49 C48 C46 177.4(4)
C49 C48 C46 C45 -1.6(6)
C49 C48 C46 C85 179.7(4)
C48 C46 C45 C43 1.0(6)
C85 C46 C45 C43 179.6(4)
C46 C45 C43 C42 1.0(6)
C46 C45 C43 C44 -177.4(4)
C49 C42 C43 C45 -2.5(6)
N7 C42 C43 C45 -176.3(3)
C49 C42 C43 C44 176.0(4)
N7 C42 C43 C44 2.2(5)
N8 C27 C28 C29 -2.3(6)
C26 C27 C28 C29 177.6(4)
C27 C28 C29 C30 -0.8(6)
C28 C29 C30 C31 1.3(6)
C27 N8 C31 C30 -4.5(5)
Ni3 N8 C31 C30 -174.4(3)
C27 N8 C31 C32 174.7(3)
Ni3 N8 C31 C32 4.8(4)
C29 C30 C31 N8 1.3(6)
C29 C30 C31 C32 -177.8(4)
C33 N9 C32 C31 176.8(3)
Ni3 N9 C32 C31 10.6(4)
N8 C31 C32 N9 -10.0(5)
C30 C31 C32 N9 169.2(4)
C32 N9 C33 C34 -64.1(5)
Ni3 N9 C33 C34 100.7(4)
C32 N9 C33 C40 121.2(4)
Ni3 N9 C33 C40 -73.9(4)
C40 C33 C34 C36 -0.6(6)
N9 C33 C34 C36 -175.1(3)
C40 C33 C34 C35 175.3(4)
N9 C33 C34 C35 0.9(6)
C33 C34 C36 C37 0.0(6)
C35 C34 C36 C37 -176.1(4)
C34 C36 C37 C39 -0.6(6)
C34 C36 C37 C38 175.9(4)
C36 C37 C39 C40 1.8(6)
C38 C37 C39 C40 -174.6(4)
C37 C39 C40 C33 -2.4(6)
C37 C39 C40 C41 173.9(4)
C34 C33 C40 C39 1.8(6)
N9 C33 C40 C39 176.4(3)
C34 C33 C40 C41 -174.3(4)
N9 C33 C40 C41 0.2(6)
O2 C79 C81 C82 -33.7(14)
C83 C82 C81 C79 32.0(14)
C77 O1 C76 C47 174.6(5)
C76 O1 C77 C78 178.3(5)
C88 O5 C91 C93 -43.2(14)
C88 O5 C91 C90 20.7(14)
C88 C89 C90 C91 -60.4(17)
O5 C91 C90 C89 24.3(19)
C93 C91 C90 C89 113(2)
O5 C91 C93 C92 72.3(17)
C90 C91 C93 C92 -24.2(15)
C90 C89 C88 C92 -45.0(17)
C90 C89 C88 O5 68.6(17)
C91 O5 C88 C89 -51.8(14)
C91 O5 C88 C92 6(2)
C89 C88 C92 C93 110.3(17)
O5 C88 C92 C93 33.1(19)
C91 C93 C92 C88 -62.3(17)
